data_7220867
loop_
_publ_author_name
'Vande Velde, Christophe M. L.'
'Zeller, Matthias'
'Azov, Vladimir A.'

_publ_section_title
;
 Thermodynamic parameters of the pedal motion in the crystal structures of
 two bromomethylated azobenzenes
;
_journal_issue 30
_journal_name_full CrystEngComm
_journal_page_first 5751
_journal_paper_doi 10.1039/C5CE00905G
_journal_volume 17
_journal_year 2015
_chemical_formula_moiety 'C14 H12 Br2 N2'
_chemical_formula_sum 'C14 H12 Br2 N2'
_chemical_formula_weight 368.08
_chemical_melting_point 419.5(5)
_chemical_name_systematic
;
 (1E)-1,2-bis[3-(Bromomethyl)phenyl]-diazene
;
_space_group_crystal_system monoclinic
_space_group_IT_number 14
_space_group_name_Hall '-P 2ybc'
_space_group_name_H-M_alt 'P 1 21/c 1'
_symmetry_space_group_name_Hall '-P 2ybc'
_symmetry_space_group_name_H-M 'P 1 21/c 1'
_atom_sites_solution_hydrogens geom
_atom_sites_solution_primary direct
_atom_sites_solution_secondary difmap
_audit_creation_method SHELXL-2013
_audit_update_record
;
2015-05-05 deposited with the CCDC.
2015-06-25 downloaded from the CCDC.
;
_cell_angle_alpha 90
_cell_angle_beta 98.951(2)
_cell_angle_gamma 90
_cell_formula_units_Z 2
_cell_length_a 13.9822(18)
_cell_length_b 4.4209(6)
_cell_length_c 11.1785(14)
_cell_measurement_reflns_used 2475
_cell_measurement_temperature 210(2)
_cell_measurement_theta_max 29.74
_cell_measurement_theta_min 2.53
_cell_volume 682.57(15)
_computing_structure_refinement 'SHELXL-2013 (Sheldrick, 2013)'
_diffrn_ambient_temperature 210(2)
_diffrn_measured_fraction_theta_full 0.993
_diffrn_measured_fraction_theta_max 0.929
_diffrn_measurement_device_type 'Bruker Smart 1000 area detector'
_diffrn_measurement_method \w-scans
_diffrn_radiation_monochromator graphite
_diffrn_radiation_source 'fine-focus sealed tube'
_diffrn_radiation_type MoK\a
_diffrn_radiation_wavelength 0.71073
_diffrn_reflns_av_R_equivalents 0.0294
_diffrn_reflns_av_unetI/netI 0.0306
_diffrn_reflns_laue_measured_fraction_full 0.993
_diffrn_reflns_laue_measured_fraction_max 0.929
_diffrn_reflns_limit_h_max 19
_diffrn_reflns_limit_h_min -20
_diffrn_reflns_limit_k_max 6
_diffrn_reflns_limit_k_min -6
_diffrn_reflns_limit_l_max 16
_diffrn_reflns_limit_l_min -16
_diffrn_reflns_number 7202
_diffrn_reflns_point_group_measured_fraction_full 0.993
_diffrn_reflns_point_group_measured_fraction_max 0.929
_diffrn_reflns_theta_full 28.000
_diffrn_reflns_theta_max 31.657
_diffrn_reflns_theta_min 2.950
_exptl_absorpt_coefficient_mu 5.921
_exptl_absorpt_correction_T_max 0.7463
_exptl_absorpt_correction_T_min 0.4779
_exptl_absorpt_correction_type multi-scan
_exptl_absorpt_process_details 'Bruker SADABS 2008-1'
_exptl_crystal_colour orange
_exptl_crystal_density_diffrn 1.791
_exptl_crystal_density_meas ?
_exptl_crystal_description plate
_exptl_crystal_F_000 360
_exptl_crystal_size_max 0.550
_exptl_crystal_size_mid 0.520
_exptl_crystal_size_min 0.470
_refine_diff_density_max 0.529
_refine_diff_density_min -0.388
_refine_diff_density_rms 0.075
_refine_ls_extinction_coef 0.036(2)
_refine_ls_extinction_expression Fc^*^=kFc[1+0.001xFc^2^\l^3^/sin(2\q)]^-1/4^
_refine_ls_extinction_method SHELXL
_refine_ls_goodness_of_fit_ref 1.055
_refine_ls_hydrogen_treatment constr
_refine_ls_matrix_type full
_refine_ls_number_parameters 111
_refine_ls_number_reflns 2155
_refine_ls_number_restraints 21
_refine_ls_restrained_S_all 1.057
_refine_ls_R_factor_all 0.0425
_refine_ls_R_factor_gt 0.0283
_refine_ls_shift/su_max 0.001
_refine_ls_shift/su_mean 0.000
_refine_ls_structure_factor_coef Fsqd
_refine_ls_weighting_details
;
 w=1/[\s^2^(Fo^2^)+(0.0361P)^2^+0.1153P]
 where P=(Fo^2^+2Fc^2^)/3
;
_refine_ls_weighting_scheme calc
_refine_ls_wR_factor_gt 0.0668
_refine_ls_wR_factor_ref 0.0714
_reflns_Friedel_coverage 0.000
_reflns_number_gt 1679
_reflns_number_total 2155
_reflns_threshold_expression 'I > 2\s(I)'
_cod_data_source_file c5ce00905g3.cif
_cod_data_source_block 12mz123_0m
_cod_depositor_comments
;
The following automatic conversions were performed:

'_chemical_melting_point' value '419-420K' was changed to '419.5(5)'
- the average value was taken and precision was estimated.

'_exptl_crystal_density_meas' value 'not measured' was changed to '?'
- the value is perceived as not measured.

Automatic conversion script
Id: cif_fix_values 3271 2015-04-21 07:52:19Z andrius 

 Adding full bibliography for 7220863--7220879.cif.
;
_cod_database_code 7220867
_shelx_space_group_comment
;
The symmetry employed for this shelxl refinement is uniquely defined
by the following loop, which should always be used as a source of
symmetry information in preference to the above space-group names.
They are only intended as comments.
;
_shelx_estimated_absorpt_t_min 0.139
_shelx_estimated_absorpt_t_max 0.167
_shelxl_version_number 2013-2

loop_
_space_group_symop_operation_xyz
'x, y, z'
'-x, y+1/2, -z+1/2'
'-x, -y, -z'
'x, -y-1/2, z-1/2'

loop_
_atom_site_label
_atom_site_type_symbol
_atom_site_fract_x
_atom_site_fract_y
_atom_site_fract_z
_atom_site_U_iso_or_equiv
_atom_site_adp_type
_atom_site_occupancy
_atom_site_site_symmetry_order
_atom_site_calc_flag
_atom_site_refinement_flags_posn
_atom_site_refinement_flags_adp
_atom_site_refinement_flags_occupancy
_atom_site_disorder_assembly
_atom_site_disorder_group
Br1 Br 0.42495(8) 0.5810(3) 0.13838(11) 0.03604(17) Uani 0.834(4) 1 d D . P A 1
C1 C 0.3472(2) 0.8137(6) 0.0059(2) 0.0342(6) Uani 0.834(4) 1 d D . P A 1
H1A H 0.3214 0.9959 0.0393 0.041 Uiso 0.834(4) 1 calc R U P A 1
H1B H 0.3887 0.8771 -0.0525 0.041 Uiso 0.834(4) 1 calc R U P A 1
C2 C 0.26550(17) 0.6262(6) -0.0568(2) 0.0259(5) Uani 0.834(4) 1 d D . P A 1
C3 C 0.2782(2) 0.4584(14) -0.1592(4) 0.0307(5) Uani 0.834(4) 1 d D . P A 1
H3 H 0.3386 0.4577 -0.1859 0.037 Uiso 0.834(4) 1 calc R U P A 1
C4 C 0.2019(2) 0.2927(11) -0.2215(3) 0.0349(5) Uani 0.834(4) 1 d D . P A 1
H4 H 0.2107 0.1809 -0.2905 0.042 Uiso 0.834(4) 1 calc R U P A 1
C5 C 0.11229(17) 0.2927(6) -0.1816(2) 0.0301(5) Uani 0.834(4) 1 d D . P A 1
H5 H 0.0603 0.1817 -0.2236 0.036 Uiso 0.834(4) 1 calc R U P A 1
C6 C 0.10043(16) 0.4575(6) -0.0794(2) 0.0260(5) Uani 0.834(4) 1 d D . P A 1
C7 C 0.17596(18) 0.6268(6) -0.0175(2) 0.0252(5) Uani 0.834(4) 1 d D . P A 1
H7 H 0.1666 0.7412 0.0506 0.030 Uiso 0.834(4) 1 calc R U P A 1
N1 N 0.00386(16) 0.4388(5) -0.04866(19) 0.0337(5) Uani 0.834(4) 1 d D . P A 1
Br1B Br 0.4389(4) 0.6015(19) 0.1337(6) 0.03604(17) Uani 0.166(4) 1 d D . P A 2
C1B C 0.3806(5) 0.789(3) -0.0219(8) 0.0342(6) Uani 0.166(4) 1 d D . P A 2
H1BA H 0.3732 1.0066 -0.0105 0.041 Uiso 0.166(4) 1 calc R U P A 2
H1BB H 0.4236 0.7585 -0.0822 0.041 Uiso 0.166(4) 1 calc R U P A 2
C2B C 0.2839(4) 0.651(3) -0.0668(7) 0.0259(5) Uani 0.166(4) 1 d D . P A 2
C3B C 0.2734(9) 0.458(6) -0.1670(19) 0.0307(5) Uani 0.166(4) 1 d D . P A 2
H3B H 0.3255 0.4288 -0.2095 0.037 Uiso 0.166(4) 1 calc R U P A 2
C4B C 0.1863(9) 0.310(6) -0.2041(17) 0.0349(5) Uani 0.166(4) 1 d D . P A 2
H4B H 0.1796 0.1798 -0.2714 0.042 Uiso 0.166(4) 1 calc R U P A 2
C5B C 0.1087(6) 0.354(3) -0.1413(9) 0.0301(5) Uani 0.166(4) 1 d D . P A 2
H5B H 0.0489 0.2599 -0.1677 0.036 Uiso 0.166(4) 1 calc R U P A 2
C6B C 0.1207(5) 0.537(2) -0.0396(8) 0.0260(5) Uani 0.166(4) 1 d D . P A 2
C7B C 0.2081(6) 0.682(3) -0.0007(8) 0.0252(5) Uani 0.166(4) 1 d D . P A 2
H7B H 0.2159 0.8011 0.0699 0.030 Uiso 0.166(4) 1 calc R U P A 2
N1B N 0.0362(5) 0.555(3) 0.0202(8) 0.0337(5) Uani 0.166(4) 1 d D . P A 2

loop_
_atom_site_aniso_label
_atom_site_aniso_U_11
_atom_site_aniso_U_22
_atom_site_aniso_U_33
_atom_site_aniso_U_23
_atom_site_aniso_U_13
_atom_site_aniso_U_12
Br1 0.0347(4) 0.0401(3) 0.02984(17) -0.00403(14) -0.0058(2) -0.0025(3)
C1 0.0336(14) 0.0278(11) 0.0389(14) 0.0042(10) -0.0015(10) -0.0048(11)
C2 0.0302(11) 0.0228(10) 0.0237(9) 0.0072(7) 0.0006(8) -0.0024(8)
C3 0.0327(10) 0.0328(10) 0.0266(11) 0.0035(9) 0.0045(8) 0.0032(9)
C4 0.0444(15) 0.0368(12) 0.0226(14) -0.0034(10) 0.0029(9) 0.0002(14)
C5 0.0295(11) 0.0337(13) 0.0239(13) -0.0014(10) -0.0054(9) -0.0023(10)
C6 0.0262(11) 0.0267(13) 0.0238(12) 0.0036(9) 0.0003(9) 0.0009(9)
C7 0.0274(13) 0.0248(11) 0.0214(9) 0.0007(8) -0.0020(9) -0.0015(10)
N1 0.0331(13) 0.0368(11) 0.0290(10) -0.0036(8) -0.0016(8) 0.0004(10)
Br1B 0.0347(4) 0.0401(3) 0.02984(17) -0.00403(14) -0.0058(2) -0.0025(3)
C1B 0.0336(14) 0.0278(11) 0.0389(14) 0.0042(10) -0.0015(10) -0.0048(11)
C2B 0.0302(11) 0.0228(10) 0.0237(9) 0.0072(7) 0.0006(8) -0.0024(8)
C3B 0.0327(10) 0.0328(10) 0.0266(11) 0.0035(9) 0.0045(8) 0.0032(9)
C4B 0.0444(15) 0.0368(12) 0.0226(14) -0.0034(10) 0.0029(9) 0.0002(14)
C5B 0.0295(11) 0.0337(13) 0.0239(13) -0.0014(10) -0.0054(9) -0.0023(10)
C6B 0.0262(11) 0.0267(13) 0.0238(12) 0.0036(9) 0.0003(9) 0.0009(9)
C7B 0.0274(13) 0.0248(11) 0.0214(9) 0.0007(8) -0.0020(9) -0.0015(10)
N1B 0.0331(13) 0.0368(11) 0.0290(10) -0.0036(8) -0.0016(8) 0.0004(10)

loop_
_atom_type_symbol
_atom_type_description
_atom_type_scat_dispersion_real
_atom_type_scat_dispersion_imag
_atom_type_scat_source
C C 0.0033 0.0016 'International Tables Vol C Tables 4.2.6.8 and 6.1.1.4'
H H 0.0000 0.0000 'International Tables Vol C Tables 4.2.6.8 and 6.1.1.4'
N N 0.0061 0.0033 'International Tables Vol C Tables 4.2.6.8 and 6.1.1.4'
Br Br -0.2901 2.4595 'International Tables Vol C Tables 4.2.6.8 and 6.1.1.4'

loop_
_geom_angle_atom_site_label_1
_geom_angle_atom_site_label_2
_geom_angle_atom_site_label_3
_geom_angle
_geom_angle_site_symmetry_1
C2 C1 Br1 110.67(15) .
C2 C1 H1A 109.5 .
Br1 C1 H1A 109.5 .
C2 C1 H1B 109.5 .
Br1 C1 H1B 109.5 .
H1A C1 H1B 108.1 .
C7 C2 C3 119.6(2) .
C7 C2 C1 120.7(2) .
C3 C2 C1 119.6(2) .
C4 C3 C2 120.4(2) .
C4 C3 H3 119.8 .
C2 C3 H3 119.8 .
C3 C4 C5 119.8(2) .
C3 C4 H4 120.1 .
C5 C4 H4 120.1 .
C6 C5 C4 119.5(2) .
C6 C5 H5 120.2 .
C4 C5 H5 120.2 .
C5 C6 C7 121.0(2) .
C5 C6 N1 113.7(2) .
C7 C6 N1 125.3(2) .
C6 C7 C2 119.6(2) .
C6 C7 H7 120.2 .
C2 C7 H7 120.2 .
N1 N1 C6 113.4(3) 3_565
C2B C1B Br1B 110.60(19) .
C2B C1B H1BA 109.5 .
Br1B C1B H1BA 109.5 .
C2B C1B H1BB 109.5 .
Br1B C1B H1BB 109.5 .
H1BA C1B H1BB 108.1 .
C7B C2B C3B 119.5(2) .
C7B C2B C1B 120.4(3) .
C3B C2B C1B 119.6(3) .
C4B C3B C2B 120.4(2) .
C4B C3B H3B 119.8 .
C2B C3B H3B 119.8 .
C3B C4B C5B 119.9(2) .
C3B C4B H4B 120.1 .
C5B C4B H4B 120.1 .
C6B C5B C4B 119.4(2) .
C6B C5B H5B 120.3 .
C4B C5B H5B 120.3 .
C5B C6B C7B 121.0(2) .
C5B C6B N1B 114.0(3) .
C7B C6B N1B 125.0(3) .
C6B C7B C2B 119.6(2) .
C6B C7B H7B 120.2 .
C2B C7B H7B 120.2 .
N1B N1B C6B 122.0(9) 3_565

loop_
_geom_bond_atom_site_label_1
_geom_bond_atom_site_label_2
_geom_bond_distance
_geom_bond_site_symmetry_2
Br1 C1 1.983(2) .
C1 C2 1.495(3) .
C1 H1A 0.9800 .
C1 H1B 0.9800 .
C2 C7 1.390(3) .
C2 C3 1.398(3) .
C3 C4 1.388(3) .
C3 H3 0.9400 .
C4 C5 1.394(4) .
C4 H4 0.9400 .
C5 C6 1.386(3) .
C5 H5 0.9400 .
C6 C7 1.388(3) .
C6 N1 1.447(3) .
C7 H7 0.9400 .
N1 N1 1.235(4) 3_565
Br1B C1B 1.983(3) .
C1B C2B 1.495(3) .
C1B H1BA 0.9800 .
C1B H1BB 0.9800 .
C2B C7B 1.390(3) .
C2B C3B 1.398(3) .
C3B C4B 1.389(3) .
C3B H3B 0.9400 .
C4B C5B 1.394(4) .
C4B H4B 0.9400 .
C5B C6B 1.386(4) .
C5B H5B 0.9400 .
C6B C7B 1.388(3) .
C6B N1B 1.446(3) .
C7B H7B 0.9400 .
N1B N1B 1.149(13) 3_565

loop_
_geom_torsion_atom_site_label_1
_geom_torsion_atom_site_label_2
_geom_torsion_atom_site_label_3
_geom_torsion_atom_site_label_4
_geom_torsion
_geom_torsion_site_symmetry_4
Br1 C1 C2 C7 90.1(3) .
Br1 C1 C2 C3 -92.6(4) .
C7 C2 C3 C4 0.0(7) .
C1 C2 C3 C4 -177.4(5) .
C2 C3 C4 C5 -0.3(9) .
C3 C4 C5 C6 -0.3(7) .
C4 C5 C6 C7 1.1(4) .
C4 C5 C6 N1 179.7(3) .
C5 C6 C7 C2 -1.4(4) .
N1 C6 C7 C2 -179.8(2) .
C3 C2 C7 C6 0.8(5) .
C1 C2 C7 C6 178.2(2) .
C5 C6 N1 N1 173.3(3) 3_565
C7 C6 N1 N1 -8.2(4) 3_565
Br1B C1B C2B C7B 63.6(10) .
Br1B C1B C2B C3B -108.1(18) .
C7B C2B C3B C4B 3(4) .
C1B C2B C3B C4B 175(2) .
C2B C3B C4B C5B 0(4) .
C3B C4B C5B C6B -2(4) .
C4B C5B C6B C7B 1(3) .
C4B C5B C6B N1B -177.6(18) .
C5B C6B C7B C2B 2(2) .
N1B C6B C7B C2B -179.3(11) .
C3B C2B C7B C6B -4(2) .
C1B C2B C7B C6B -175.8(10) .
C5B C6B N1B N1B -6(2) 3_565
C7B C6B N1B N1B 174.9(18) 3_565
